data_7054484
loop_
_publ_author_name
'Fischer, Dennis'
'Klap\"otke, Thomas M.'
'Reymann, Marius'
'Stierstorfer, J\"org'
'V\"olkl, Maurus B. R.'

_publ_section_title
;
 Energetic alliance of tetrazole-1-oxides and 1,2,5-oxadiazoles
;
_journal_issue 3
_journal_name_full 'New J. Chem.'
_journal_page_first 1619
_journal_paper_doi 10.1039/C4NJ01351D
_journal_volume 39
_journal_year 2015
_chemical_formula_moiety 'C4 N10 O3, 2(H5 N2)'
_chemical_formula_sum 'C4 H10 N14 O3'
_chemical_formula_weight 302.26
_chemical_name_common 'bishydrazinium bis(1-oxidotetrazolyl)-furazane'
_chemical_name_systematic 'bishydrazinium bis(1-oxidotetrazolyl)-furazane'
_space_group_IT_number 2
_symmetry_cell_setting triclinic
_symmetry_Int_Tables_number 2
_symmetry_space_group_name_Hall '-P 1'
_symmetry_space_group_name_H-M 'P -1'
_atom_sites_solution_hydrogens difmap
_atom_sites_solution_primary direct
_atom_sites_solution_secondary difmap
_audit_creation_date
;
'Fri Jan 03 15:59:05 2014'
;
_audit_creation_method
;
CrysAlisPro, Oxford Diffraction Ltd.,
Version 1.171.35.11 (release 16-05-2011 CrysAlis171 .NET)
(compiled May 16 2011,17:55:39)
;
_audit_update_record 07.01.2014
_cell_angle_alpha 97.056(10)
_cell_angle_beta 95.040(8)
_cell_angle_gamma 98.978(9)
_cell_formula_units_Z 2
_cell_length_a 3.7659(3)
_cell_length_b 11.0046(14)
_cell_length_c 14.3912(16)
_cell_measurement_reflns_used 877
_cell_measurement_temperature 236
_cell_measurement_theta_max 29.2110
_cell_measurement_theta_min 4.9220
_cell_volume 581.14(11)
_computing_cell_refinement
;
CrysAlisPro, Agilent Technologies,
Version 1.171.35.11 (release 16-05-2011 CrysAlis171 .NET)
(compiled May 16 2011,17:55:39)
;
_computing_data_collection
;
CrysAlisPro, Agilent Technologies,
Version 1.171.35.11 (release 16-05-2011 CrysAlis171 .NET)
(compiled May 16 2011,17:55:39)
;
_computing_data_reduction
;
CrysAlisPro, Agilent Technologies,
Version 1.171.35.11 (release 16-05-2011 CrysAlis171 .NET)
(compiled May 16 2011,17:55:39)
;
_computing_molecular_graphics
;
'ORTEP (M. N. Burnett, C. K. Johnson, ORTEP-III: Oak Ridge Thermal Ellipsoid
;
_computing_publication_material 'PLATON (A. L. Spek, Acta Crystallogr, Sect. A, 1990, 46, C34, 1995 version).'
_computing_structure_refinement 'SHELXL-97 (Sheldrick, 1997)'
_computing_structure_solution SIR-92
_diffrn_ambient_temperature 236
_diffrn_detector_area_resol_mean 15.9809
_diffrn_measured_fraction_theta_full 0.992
_diffrn_measured_fraction_theta_max 0.992
_diffrn_measurement_device 'CCD camera on \k-goniostat'
_diffrn_measurement_device_type 'Xcalibur, Sapphire3'
_diffrn_measurement_method '\w scans'
_diffrn_orient_matrix_UB_11 -0.0189991000
_diffrn_orient_matrix_UB_12 -0.0565070000
_diffrn_orient_matrix_UB_13 0.0195040000
_diffrn_orient_matrix_UB_21 0.0398349000
_diffrn_orient_matrix_UB_22 0.0338568000
_diffrn_orient_matrix_UB_23 0.0459440000
_diffrn_orient_matrix_UB_31 -0.1866872000
_diffrn_orient_matrix_UB_32 0.0015483000
_diffrn_orient_matrix_UB_33 0.0022141000
_diffrn_radiation_collimation 0.5
_diffrn_radiation_monochromator graphite
_diffrn_radiation_source 'Enhance (Mo) X-ray Source'
_diffrn_radiation_type 'Mo K\a'
_diffrn_radiation_wavelength 0.71073
_diffrn_reflns_av_R_equivalents 0.0275
_diffrn_reflns_av_sigmaI/netI 0.0622
_diffrn_reflns_limit_h_max 4
_diffrn_reflns_limit_h_min -4
_diffrn_reflns_limit_k_max 13
_diffrn_reflns_limit_k_min -14
_diffrn_reflns_limit_l_max 18
_diffrn_reflns_limit_l_min -15
_diffrn_reflns_number 4048
_diffrn_reflns_theta_full 27.00
_diffrn_reflns_theta_max 27.00
_diffrn_reflns_theta_min 4.31
_diffrn_source_current 40
_diffrn_source_type 'Spellman generator'
_diffrn_source_voltage 50
_exptl_absorpt_coefficient_mu 0.146
_exptl_absorpt_correction_T_max 0.9924
_exptl_absorpt_correction_T_min 0.9497
_exptl_absorpt_correction_type multi-scan
_exptl_absorpt_process_details
;
CrysAlisPro, Agilent Technologies,
Version 1.171.35.11 (release 16-05-2011 CrysAlis171 .NET)
(compiled May 16 2011,17:55:39)
Empirical absorption correction using spherical harmonics,
 implemented in SCALE3 ABSPACK scaling algorithm.
;
_exptl_crystal_colour colorless
_exptl_crystal_density_diffrn 1.727
_exptl_crystal_density_method 'not measured'
_exptl_crystal_description plate
_exptl_crystal_F_000 312
_exptl_crystal_size_max 0.36
_exptl_crystal_size_mid 0.12
_exptl_crystal_size_min 0.05
_refine_diff_density_max 0.220
_refine_diff_density_min -0.243
_refine_diff_density_rms 0.056
_refine_ls_extinction_method none
_refine_ls_goodness_of_fit_ref 0.980
_refine_ls_hydrogen_treatment refall
_refine_ls_matrix_type full
_refine_ls_number_parameters 230
_refine_ls_number_reflns 2518
_refine_ls_number_restraints 0
_refine_ls_restrained_S_all 0.980
_refine_ls_R_factor_all 0.0736
_refine_ls_R_factor_gt 0.0446
_refine_ls_shift/su_max 0.000
_refine_ls_shift/su_mean 0.000
_refine_ls_structure_factor_coef Fsqd
_refine_ls_weighting_details 'calc w=1/[\s^2^(Fo^2^)+(0.0336P)^2^+0.0000P] where P=(Fo^2^+2Fc^2^)/3'
_refine_ls_weighting_scheme calc
_refine_ls_wR_factor_gt 0.0826
_refine_ls_wR_factor_ref 0.0970
_reflns_number_gt 1735
_reflns_number_total 2518
_reflns_threshold_expression >2sigma(I)
_cod_data_source_file c4nj01351d2.cif
_cod_data_source_block jx001
_cod_depositor_comments 'Adding full bibliography for 7054474--7054485.cif.'
_cod_original_sg_symbol_Hall -P1
_cod_database_code 7054484

loop_
_symmetry_equiv_pos_as_xyz
'x, y, z'
'-x, -y, -z'

loop_
_atom_site_label
_atom_site_type_symbol
_atom_site_fract_x
_atom_site_fract_y
_atom_site_fract_z
_atom_site_U_iso_or_equiv
_atom_site_adp_type
_atom_site_occupancy
_atom_site_symmetry_multiplicity
_atom_site_calc_flag
O2 O 0.6160(4) 0.41544(14) 0.43717(10) 0.0351(4) Uani 1 1 d
O1 O 0.8654(4) 0.05227(15) 0.37904(11) 0.0431(4) Uani 1 1 d
O3 O 0.8641(4) 0.66431(13) 0.22688(10) 0.0298(4) Uani 1 1 d
N5 N 0.5650(4) 0.29143(16) 0.40053(12) 0.0299(4) Uani 1 1 d
N1 N 0.7557(4) 0.06697(16) 0.29273(12) 0.0272(4) Uani 1 1 d
N2 N 0.7156(5) -0.02577(17) 0.22086(13) 0.0355(5) Uani 1 1 d
N3 N 0.6067(5) 0.02055(17) 0.14511(13) 0.0362(5) Uani 1 1 d
N4 N 0.5762(4) 0.14077(17) 0.16641(12) 0.0314(4) Uani 1 1 d
N6 N 0.7673(4) 0.48914(16) 0.37471(12) 0.0302(4) Uani 1 1 d
N7 N 0.9883(4) 0.56563(15) 0.19132(11) 0.0225(4) Uani 1 1 d
N8 N 1.1478(4) 0.56259(16) 0.11165(11) 0.0269(4) Uani 1 1 d
N9 N 1.2285(4) 0.45047(17) 0.09408(11) 0.0277(4) Uani 1 1 d
N10 N 1.1216(4) 0.38040(16) 0.16005(11) 0.0251(4) Uani 1 1 d
C1 C 0.6695(5) 0.16872(18) 0.25920(14) 0.0222(4) Uani 1 1 d
C2 C 0.6819(5) 0.28753(18) 0.31754(13) 0.0213(4) Uani 1 1 d
C3 C 0.8100(5) 0.41252(18) 0.30131(13) 0.0217(4) Uani 1 1 d
C4 C 0.9699(5) 0.45262(18) 0.22013(13) 0.0211(4) Uani 1 1 d
N11 N 0.8571(5) 0.1646(2) 0.61915(14) 0.0287(4) Uani 1 1 d
N12 N 1.1267(5) 0.2123(2) 0.56091(14) 0.0287(4) Uani 1 1 d
N13 N 0.9484(4) 0.82518(18) 0.01731(15) 0.0254(4) Uani 1 1 d
N14 N 0.6516(4) 0.74475(18) 0.04787(14) 0.0247(4) Uani 1 1 d
H11A H 0.910(6) 0.076(3) 0.6244(18) 0.059(8) Uiso 1 1 d
H12A H 1.061(6) 0.180(2) 0.4995(19) 0.051(8) Uiso 1 1 d
H14C H 0.708(6) 0.735(2) 0.1133(19) 0.046(7) Uiso 1 1 d
H11B H 0.624(6) 0.165(2) 0.5949(16) 0.045(7) Uiso 1 1 d
H14B H 0.426(6) 0.775(2) 0.0421(15) 0.038(6) Uiso 1 1 d
H13B H 0.932(6) 0.900(3) 0.0429(18) 0.046(7) Uiso 1 1 d
H12B H 1.123(6) 0.292(3) 0.5663(17) 0.045(7) Uiso 1 1 d
H13A H 0.902(5) 0.820(2) -0.0469(19) 0.045(7) Uiso 1 1 d
H14A H 0.633(6) 0.665(3) 0.0107(18) 0.051(8) Uiso 1 1 d
H11C H 0.907(6) 0.212(3) 0.6748(19) 0.045(7) Uiso 1 1 d

loop_
_atom_site_aniso_label
_atom_site_aniso_U_11
_atom_site_aniso_U_22
_atom_site_aniso_U_33
_atom_site_aniso_U_23
_atom_site_aniso_U_13
_atom_site_aniso_U_12
O2 0.0595(10) 0.0240(9) 0.0246(9) 0.0012(7) 0.0149(7) 0.0119(7)
O1 0.0720(11) 0.0303(10) 0.0293(9) 0.0064(7) -0.0058(7) 0.0208(8)
O3 0.0418(8) 0.0174(8) 0.0300(9) -0.0017(6) -0.0006(6) 0.0104(6)
N5 0.0440(10) 0.0210(10) 0.0265(10) 0.0008(8) 0.0097(7) 0.0094(8)
N1 0.0350(9) 0.0193(10) 0.0267(10) 0.0009(8) 0.0007(7) 0.0064(7)
N2 0.0496(11) 0.0197(11) 0.0355(12) -0.0042(8) 0.0014(8) 0.0089(8)
N3 0.0480(11) 0.0257(11) 0.0324(11) -0.0054(9) 0.0014(8) 0.0074(9)
N4 0.0427(10) 0.0240(11) 0.0260(10) -0.0024(8) 0.0018(7) 0.0063(8)
N6 0.0429(10) 0.0216(10) 0.0267(10) 0.0029(8) 0.0057(7) 0.0064(8)
N7 0.0251(8) 0.0186(9) 0.0225(9) 0.0016(7) -0.0017(6) 0.0035(7)
N8 0.0315(9) 0.0251(11) 0.0231(10) 0.0028(8) 0.0030(7) 0.0023(7)
N9 0.0302(9) 0.0279(11) 0.0245(10) 0.0026(8) 0.0026(7) 0.0044(8)
N10 0.0284(9) 0.0231(10) 0.0245(10) 0.0015(8) 0.0042(7) 0.0068(7)
C1 0.0258(10) 0.0181(11) 0.0229(11) 0.0020(8) 0.0033(7) 0.0045(8)
C2 0.0266(10) 0.0185(11) 0.0198(11) 0.0021(8) 0.0025(7) 0.0072(8)
C3 0.0263(10) 0.0191(11) 0.0200(11) 0.0005(8) 0.0001(7) 0.0081(8)
C4 0.0223(10) 0.0178(11) 0.0223(11) 0.0009(8) -0.0009(7) 0.0034(8)
N11 0.0279(10) 0.0292(12) 0.0293(12) 0.0024(9) 0.0021(8) 0.0071(8)
N12 0.0358(10) 0.0235(12) 0.0271(11) 0.0040(9) 0.0031(7) 0.0058(8)
N13 0.0300(9) 0.0195(11) 0.0268(11) 0.0037(8) 0.0076(7) 0.0014(7)
N14 0.0239(9) 0.0252(11) 0.0255(11) 0.0047(8) 0.0046(7) 0.0037(7)

loop_
_atom_type_symbol
_atom_type_description
_atom_type_scat_dispersion_real
_atom_type_scat_dispersion_imag
_atom_type_scat_source
C C 0.0033 0.0016 'International Tables Vol C Tables 4.2.6.8 and 6.1.1.4'
H H 0.0000 0.0000 'International Tables Vol C Tables 4.2.6.8 and 6.1.1.4'
N N 0.0061 0.0033 'International Tables Vol C Tables 4.2.6.8 and 6.1.1.4'
O O 0.0106 0.0060 'International Tables Vol C Tables 4.2.6.8 and 6.1.1.4'

loop_
_geom_angle_atom_site_label_1
_geom_angle_atom_site_label_2
_geom_angle_atom_site_label_3
_geom_angle
N5 O2 N6 110.99(14)
C2 N5 O2 105.90(16)
O1 N1 N2 121.95(17)
O1 N1 C1 129.51(17)
N2 N1 C1 108.55(16)
N3 N2 N1 106.15(17)
N2 N3 N4 111.11(17)
C1 N4 N3 105.62(17)
C3 N6 O2 105.72(16)
O3 N7 N8 121.82(16)
O3 N7 C4 130.03(17)
N8 N7 C4 108.07(16)
N9 N8 N7 106.48(16)
N8 N9 N10 110.97(16)
C4 N10 N9 105.81(16)
N4 C1 N1 108.57(18)
N4 C1 C2 127.65(18)
N1 C1 C2 123.78(17)
N5 C2 C3 108.65(18)
N5 C2 C1 120.27(18)
C3 C2 C1 131.08(18)
N6 C3 C2 108.74(17)
N6 C3 C4 123.27(18)
C2 C3 C4 127.97(18)
N10 C4 N7 108.66(17)
N10 C4 C3 124.07(18)
N7 C4 C3 127.26(18)
N12 N11 H11A 102.8(13)
N12 N11 H11B 113.7(15)
H11A N11 H11B 113(2)
N12 N11 H11C 106.4(15)
H11A N11 H11C 110(2)
H11B N11 H11C 110(2)
N11 N12 H12A 110.4(15)
N11 N12 H12B 104.8(16)
H12A N12 H12B 108(2)
N14 N13 H13B 105.0(16)
N14 N13 H13A 106.5(14)
H13B N13 H13A 109(2)
N13 N14 H14C 109.7(13)
N13 N14 H14B 113.5(13)
H14C N14 H14B 108.0(18)
N13 N14 H14A 106.5(14)
H14C N14 H14A 108(2)
H14B N14 H14A 110.9(18)

loop_
_geom_bond_atom_site_label_1
_geom_bond_atom_site_label_2
_geom_bond_distance
O2 N5 1.379(2)
O2 N6 1.384(2)
O1 N1 1.312(2)
O3 N7 1.313(2)
N5 C2 1.307(3)
N1 N2 1.341(2)
N1 C1 1.346(2)
N2 N3 1.319(2)
N3 N4 1.346(2)
N4 C1 1.336(2)
N6 C3 1.306(2)
N7 N8 1.339(2)
N7 C4 1.352(2)
N8 N9 1.316(2)
N9 N10 1.345(2)
N10 C4 1.329(2)
C1 C2 1.456(3)
C2 C3 1.439(3)
C3 C4 1.445(3)
N11 N12 1.449(3)
N11 H11A 1.03(3)
N11 H11B 0.92(2)
N11 H11C 0.89(3)
N12 H12A 0.91(3)
N12 H12B 0.87(3)
N13 N14 1.449(2)
N13 H13B 0.87(3)
N13 H13A 0.92(3)
N14 H14C 0.97(3)
N14 H14B 0.96(2)
N14 H14A 0.96(3)

loop_
_geom_hbond_atom_site_label_D
_geom_hbond_atom_site_label_H
_geom_hbond_atom_site_label_A
_geom_hbond_distance_DH
_geom_hbond_distance_HA
_geom_hbond_distance_DA
_geom_hbond_angle_DHA
_geom_hbond_site_symmetry_A
N11 H11A O1 1.03(3) 1.76(3) 2.753(3) 161(2) 2_756
N11 H11A N1 1.03(3) 2.51(3) 3.444(3) 149.7(19) 2_756
N11 H11A N2 1.03(3) 2.69(3) 3.348(3) 121.2(18) 2_756
N12 H12A O1 0.91(3) 2.09(3) 2.966(3) 161(2) .
N14 H14C O3 0.97(3) 1.98(3) 2.912(2) 161(2) .
N14 H14C N7 0.97(3) 2.60(2) 3.328(2) 131.8(18) .
N11 H11B N12 0.92(2) 2.05(2) 2.949(3) 165(2) 1_455
N14 H14B N13 0.96(2) 1.98(2) 2.935(2) 173.8(19) 1_455
N13 H13B N3 0.87(3) 2.40(3) 3.157(3) 145(2) 1_565
N12 H12B N6 0.87(3) 2.41(3) 3.254(3) 162(2) 2_766
N13 H13A N4 0.92(3) 2.50(2) 3.254(2) 139.3(18) 2_665
N13 H13A N10 0.92(3) 2.56(3) 3.159(3) 123.0(19) 2_765
N14 H14A N9 0.96(3) 2.01(3) 2.895(3) 153(2) 2_765
N11 H11C O3 0.89(3) 1.88(3) 2.740(3) 161(2) 2_766

loop_
_geom_torsion_atom_site_label_1
_geom_torsion_atom_site_label_2
_geom_torsion_atom_site_label_3
_geom_torsion_atom_site_label_4
_geom_torsion
N6 O2 N5 C2 0.1(2)
O1 N1 N2 N3 -179.41(17)
C1 N1 N2 N3 0.1(2)
N1 N2 N3 N4 0.1(2)
N2 N3 N4 C1 -0.2(2)
N5 O2 N6 C3 -0.2(2)
O3 N7 N8 N9 -177.93(14)
C4 N7 N8 N9 -1.01(18)
N7 N8 N9 N10 0.64(19)
N8 N9 N10 C4 -0.01(19)
N3 N4 C1 N1 0.2(2)
N3 N4 C1 C2 -179.97(18)
O1 N1 C1 N4 179.23(18)
N2 N1 C1 N4 -0.2(2)
O1 N1 C1 C2 -0.6(3)
N2 N1 C1 C2 -179.99(17)
O2 N5 C2 C3 0.0(2)
O2 N5 C2 C1 179.56(15)
N4 C1 C2 N5 138.8(2)
N1 C1 C2 N5 -41.5(3)
N4 C1 C2 C3 -41.8(3)
N1 C1 C2 C3 138.0(2)
O2 N6 C3 C2 0.18(19)
O2 N6 C3 C4 -178.49(16)
N5 C2 C3 N6 -0.1(2)
C1 C2 C3 N6 -179.63(18)
N5 C2 C3 C4 178.49(17)
C1 C2 C3 C4 -1.0(3)
N9 N10 C4 N7 -0.63(19)
N9 N10 C4 C3 178.57(16)
O3 N7 C4 N10 177.61(15)
N8 N7 C4 N10 1.03(19)
O3 N7 C4 C3 -1.6(3)
N8 N7 C4 C3 -178.13(17)
N6 C3 C4 N10 157.41(17)
C2 C3 C4 N10 -21.0(3)
N6 C3 C4 N7 -23.5(3)
C2 C3 C4 N7 158.05(17)
